data_4341905
loop_
_publ_author_name
'Li, Tian-Yi'
'Liang, Xiao'
'Zhou, Liang'
'Wu, Chen'
'Zhang, Song'
'Liu, Xuan'
'Lu, Guang-Zhao'
'Xue, Li-Sha'
'Zheng, You-Xuan'
'Zuo, Jing-Lin'

_publ_section_title
;
 N-Heterocyclic Carbenes: Versatile Second Cyclometalated Ligands for
 Neutral Iridium(III) Heteroleptic Complexes.
;
_journal_issue 1
_journal_name_full 'Inorganic chemistry'
_journal_page_first 161
_journal_page_last 173
_journal_paper_doi 10.1021/ic501949h
_journal_volume 54
_journal_year 2015
_chemical_formula_moiety '3(C31 H18 F7 Ir N6), 0.3(C2 H4 Cl4), 0.4(C H2 Cl2), H2 O'
_chemical_formula_sum 'C94 H58 Cl2 F21 Ir3 N18 O'
_chemical_formula_weight 2502.08
_chemical_name_systematic
; 
 ? 
;
_space_group_IT_number 56
_symmetry_cell_setting orthorhombic
_symmetry_space_group_name_Hall '-P 2ab 2ac'
_symmetry_space_group_name_H-M 'P c c n'
_atom_sites_solution_hydrogens geom
_atom_sites_solution_primary direct
_atom_sites_solution_secondary difmap
_audit_creation_method SHELXL-97
_cell_angle_alpha 90.00
_cell_angle_beta 90.00
_cell_angle_gamma 90.00
_cell_formula_units_Z 8
_cell_length_a 24.9961(9)
_cell_length_b 53.3317(19)
_cell_length_c 14.3169(5)
_cell_measurement_temperature 291(2)
_cell_volume 19085.6(12)
_computing_cell_refinement 'Bruker SMART'
_computing_data_collection 'Bruker SMART'
_computing_data_reduction 'Bruker SAINT'
_computing_molecular_graphics 'Bruker SHELXTL'
_computing_publication_material 'Bruker SHELXTL'
_computing_structure_refinement 'SHELXL-97 (Sheldrick, 2008)'
_computing_structure_solution 'SHELXS-97 (Sheldrick, 2008)'
_diffrn_ambient_temperature 291(2)
_diffrn_measured_fraction_theta_full 0.998
_diffrn_measured_fraction_theta_max 0.998
_diffrn_measurement_device_type 'CCD area detector'
_diffrn_measurement_method 'phi and omega scans'
_diffrn_radiation_monochromator graphite
_diffrn_radiation_source 'fine-focus sealed tube'
_diffrn_radiation_type MoK\a
_diffrn_radiation_wavelength 0.71073
_diffrn_reflns_av_R_equivalents 0.0640
_diffrn_reflns_av_sigmaI/netI 0.0694
_diffrn_reflns_limit_h_max 32
_diffrn_reflns_limit_h_min -32
_diffrn_reflns_limit_k_max 69
_diffrn_reflns_limit_k_min -66
_diffrn_reflns_limit_l_max 18
_diffrn_reflns_limit_l_min -12
_diffrn_reflns_number 126120
_diffrn_reflns_theta_full 27.48
_diffrn_reflns_theta_max 27.48
_diffrn_reflns_theta_min 0.76
_exptl_absorpt_coefficient_mu 4.327
_exptl_absorpt_correction_T_max 0.4782
_exptl_absorpt_correction_T_min 0.4232
_exptl_absorpt_correction_type multi-scan
_exptl_crystal_colour yellow
_exptl_crystal_density_diffrn 1.742
_exptl_crystal_density_method 'not measured'
_exptl_crystal_description block
_exptl_crystal_F_000 9680
_exptl_crystal_size_max 0.24
_exptl_crystal_size_mid 0.22
_exptl_crystal_size_min 0.20
_refine_diff_density_max 1.832
_refine_diff_density_min -0.726
_refine_diff_density_rms 0.180
_refine_ls_extinction_method none
_refine_ls_goodness_of_fit_ref 1.021
_refine_ls_hydrogen_treatment constr
_refine_ls_matrix_type fullcycle
_refine_ls_number_parameters 1327
_refine_ls_number_reflns 21872
_refine_ls_number_restraints 0
_refine_ls_restrained_S_all 1.021
_refine_ls_R_factor_all 0.0532
_refine_ls_R_factor_gt 0.0428
_refine_ls_shift/su_max 0.000
_refine_ls_shift/su_mean 0.000
_refine_ls_structure_factor_coef Fsqd
_refine_ls_weighting_details 'calc w=1/[\s^2^(Fo^2^)+(0.0500P)^2^+1.2200P] where P=(Fo^2^+2Fc^2^)/3'
_refine_ls_weighting_scheme calc
_refine_ls_wR_factor_gt 0.1076
_refine_ls_wR_factor_ref 0.1085
_reflns_number_gt 13968
_reflns_number_total 21872
_reflns_threshold_expression >2sigma(I)
_cod_data_source_file ic501949h_si_009.cif
_cod_data_source_block 1
_cod_depositor_comments
;
The following automatic conversions were performed:

'_symmetry_cell_setting' value 'Orthorhombic' changed to
'orthorhombic' according to
/home/saulius/struct/COD-crude-data--automatic-downloads/rss-feeds/ACS/lib/dictionaries/cif_core.dic
dictionary named 'cif_core.dic' version 2.4.2 from 2011-04-26.

Automatic conversion script
Id: cif_fix_values 2935 2014-11-11 08:27:57Z andrius 

 Adding full bibliography for 4341905--4341914.cif.
;
_cod_original_sg_symbol_H-M 'Pccn '
_cod_database_code 4341905

loop_
_symmetry_equiv_pos_as_xyz
'x, y, z'
'-x+1/2, -y+1/2, z'
'x+1/2, -y, -z+1/2'
'-x, y+1/2, -z+1/2'
'-x, -y, -z'
'x-1/2, y-1/2, -z'
'-x-1/2, y, z-1/2'
'x, -y-1/2, z-1/2'

loop_
_atom_site_label
_atom_site_type_symbol
_atom_site_fract_x
_atom_site_fract_y
_atom_site_fract_z
_atom_site_U_iso_or_equiv
_atom_site_adp_type
_atom_site_occupancy
_atom_site_symmetry_multiplicity
_atom_site_calc_flag
_atom_site_refinement_flags
_atom_site_disorder_assembly
_atom_site_disorder_group
C1 C 0.5785(2) 0.03531(11) 0.2711(3) 0.0395(13) Uani 1 1 d . . .
C2 C 0.5339(2) 0.01297(11) 0.3862(4) 0.0469(15) Uani 1 1 d . . .
H2 H 0.5185 -0.0007 0.4167 0.056 Uiso 1 1 calc R . .
C3 C 0.5338(2) 0.03675(12) 0.4153(4) 0.0505(15) Uani 1 1 d . . .
H3 H 0.5195 0.0432 0.4701 0.061 Uiso 1 1 calc R . .
C4 C 0.5771(2) 0.07547(11) 0.3412(4) 0.0440(14) Uani 1 1 d . . .
C5 C 0.5641(2) 0.09147(11) 0.4107(4) 0.0500(15) Uani 1 1 d . . .
H5 H 0.5438 0.0861 0.4613 0.060 Uiso 1 1 calc R . .
C6 C 0.6111(2) 0.12048(11) 0.3296(4) 0.0477(15) Uani 1 1 d . . .
C7 C 0.6065(2) 0.08189(11) 0.2610(4) 0.0469(15) Uani 1 1 d . . .
C8 C 0.5733(2) -0.01100(10) 0.2473(4) 0.0493(15) Uani 1 1 d . . .
H8A H 0.5649 -0.0087 0.1824 0.074 Uiso 1 1 calc R . .
H8B H 0.5517 -0.0243 0.2723 0.074 Uiso 1 1 calc R . .
H8C H 0.6104 -0.0152 0.2538 0.074 Uiso 1 1 calc R . .
C9 C 0.6323(2) 0.14633(12) 0.3302(4) 0.0486(15) Uani 1 1 d . . .
C10 C 0.5185(2) 0.07770(12) 0.0999(4) 0.0486(15) Uani 1 1 d . . .
H10 H 0.5240 0.0895 0.1468 0.058 Uiso 1 1 calc R . .
C11 C 0.4740(2) 0.07969(12) 0.0421(4) 0.0466(14) Uani 1 1 d . . .
H11 H 0.4503 0.0930 0.0498 0.056 Uiso 1 1 calc R . .
C12 C 0.4647(3) 0.06211(11) -0.0264(4) 0.0496(15) Uani 1 1 d . . .
H12 H 0.4346 0.0633 -0.0642 0.060 Uiso 1 1 calc R . .
C13 C 0.5003(3) 0.04281(12) -0.0385(4) 0.0553(17) Uani 1 1 d . . .
H13 H 0.4944 0.0311 -0.0856 0.066 Uiso 1 1 calc R . .
C14 C 0.5450(2) 0.04047(11) 0.0185(4) 0.0441(14) Uani 1 1 d . . .
C15 C 0.5896(2) 0.02112(11) 0.0119(4) 0.0458(14) Uani 1 1 d . . .
C16 C 0.5913(2) 0.00228(11) -0.0576(4) 0.0457(14) Uani 1 1 d . . .
C17 C 0.6357(3) -0.01348(12) -0.0626(4) 0.0528(16) Uani 1 1 d . . .
H17 H 0.6375 -0.0258 -0.1084 0.063 Uiso 1 1 calc R . .
C18 C 0.6766(2) -0.01084(12) -0.0003(4) 0.0488(15) Uani 1 1 d . . .
C19 C 0.6740(2) 0.00786(10) 0.0712(4) 0.0443(14) Uani 1 1 d . . .
H19 H 0.7014 0.0093 0.1147 0.053 Uiso 1 1 calc R . .
C20 C 0.6308(2) 0.02365(11) 0.0756(4) 0.0433(14) Uani 1 1 d . . .
C21 C 0.6990(2) 0.03506(12) 0.3149(4) 0.0547(17) Uani 1 1 d . . .
H21 H 0.6692 0.0280 0.3435 0.066 Uiso 1 1 calc R . .
C22 C 0.7495(3) 0.03271(12) 0.3580(5) 0.0543(16) Uani 1 1 d . . .
H22 H 0.7532 0.0250 0.4158 0.065 Uiso 1 1 calc R . .
C23 C 0.7930(3) 0.04229(12) 0.3116(5) 0.0578(18) Uani 1 1 d . . .
H23 H 0.8270 0.0394 0.3358 0.069 Uiso 1 1 calc R . .
C24 C 0.7881(2) 0.05610(12) 0.2296(4) 0.0499(15) Uani 1 1 d . . .
H24 H 0.8177 0.0638 0.2024 0.060 Uiso 1 1 calc R . .
C25 C 0.7371(2) 0.05807(11) 0.1893(4) 0.0447(15) Uani 1 1 d . . .
C26 C 0.7225(2) 0.07242(11) 0.1013(4) 0.0463(14) Uani 1 1 d . . .
C27 C 0.7600(2) 0.08478(11) 0.0450(4) 0.0500(16) Uani 1 1 d . . .
C28 C 0.7439(3) 0.09734(11) -0.0331(4) 0.0530(16) Uani 1 1 d . . .
H28 H 0.7689 0.1050 -0.0716 0.064 Uiso 1 1 calc R . .
C29 C 0.6894(3) 0.09861(11) -0.0551(4) 0.0512(16) Uani 1 1 d . . .
C30 C 0.6524(2) 0.08719(10) 0.0033(4) 0.0430(14) Uani 1 1 d . . .
H30 H 0.6161 0.0883 -0.0105 0.052 Uiso 1 1 calc R . .
C31 C 0.6690(2) 0.07413(11) 0.0819(4) 0.0445(14) Uani 1 1 d . . .
C32 C 0.1306(2) 0.12644(11) 0.1471(4) 0.0445(14) Uani 1 1 d . . .
C33 C 0.1371(2) 0.16259(12) 0.2306(4) 0.0448(14) Uani 1 1 d . . .
H33 H 0.1501 0.1780 0.2512 0.054 Uiso 1 1 calc R . .
C34 C 0.0924(2) 0.15146(11) 0.2631(4) 0.0475(15) Uani 1 1 d . . .
H34 H 0.0688 0.1569 0.3090 0.057 Uiso 1 1 calc R . .
C35 C 0.0536(2) 0.11101(12) 0.2097(4) 0.0481(15) Uani 1 1 d . . .
C36 C 0.0074(2) 0.11170(11) 0.2623(4) 0.0485(15) Uani 1 1 d . . .
H36 H 0.0006 0.1257 0.2991 0.058 Uiso 1 1 calc R . .
C37 C -0.0178(2) 0.07479(11) 0.1995(4) 0.0482(15) Uani 1 1 d . . .
C38 C 0.0598(2) 0.08991(11) 0.1439(4) 0.0437(14) Uani 1 1 d . . .
C39 C 0.2128(2) 0.15529(11) 0.1115(4) 0.0543(16) Uani 1 1 d . . .
H39A H 0.2059 0.1694 0.0715 0.081 Uiso 1 1 calc R . .
H39B H 0.2253 0.1414 0.0747 0.081 Uiso 1 1 calc R . .
H39C H 0.2395 0.1597 0.1567 0.081 Uiso 1 1 calc R . .
C40 C -0.0598(3) 0.05555(12) 0.1909(4) 0.0537(16) Uani 1 1 d . . .
C41 C 0.1602(2) 0.06612(12) 0.2502(4) 0.0531(16) Uani 1 1 d . . .
H41 H 0.1236 0.0662 0.2611 0.064 Uiso 1 1 calc R . .
C42 C 0.1948(3) 0.05489(11) 0.3150(4) 0.0510(16) Uani 1 1 d . . .
H42 H 0.1813 0.0477 0.3693 0.061 Uiso 1 1 calc R . .
C43 C 0.2485(3) 0.05469(11) 0.2973(5) 0.0524(16) Uani 1 1 d . . .
H43 H 0.2714 0.0468 0.3392 0.063 Uiso 1 1 calc R . .
C44 C 0.2697(3) 0.06607(11) 0.2182(4) 0.0493(15) Uani 1 1 d . . .
H44 H 0.3065 0.0663 0.2087 0.059 Uiso 1 1 calc R . .
C45 C 0.2353(2) 0.07724(11) 0.1527(4) 0.0442(14) Uani 1 1 d . . .
C46 C 0.2491(2) 0.09032(11) 0.0636(4) 0.0478(15) Uani 1 1 d . . .
C47 C 0.3002(2) 0.09393(12) 0.0329(4) 0.0505(15) Uani 1 1 d . . .
C48 C 0.3101(3) 0.10559(12) -0.0516(5) 0.0593(18) Uani 1 1 d . . .
H48 H 0.3451 0.1078 -0.0720 0.071 Uiso 1 1 calc R . .
C49 C 0.2685(3) 0.11394(12) -0.1051(4) 0.0536(16) Uani 1 1 d . . .
C50 C 0.2156(2) 0.11104(11) -0.0744(4) 0.0489(15) Uani 1 1 d . . .
H50 H 0.1873 0.1171 -0.1098 0.059 Uiso 1 1 calc R . .
C51 C 0.2065(2) 0.09905(11) 0.0087(4) 0.0437(14) Uani 1 1 d . . .
C52 C 0.0747(2) 0.13006(11) -0.0542(4) 0.0494(15) Uani 1 1 d . . .
H52 H 0.0791 0.1413 -0.0051 0.059 Uiso 1 1 calc R . .
C53 C 0.0510(2) 0.13823(11) -0.1374(4) 0.0453(14) Uani 1 1 d . . .
H53 H 0.0402 0.1548 -0.1450 0.054 Uiso 1 1 calc R . .
C54 C 0.0441(2) 0.12100(12) -0.2073(4) 0.0540(16) Uani 1 1 d . . .
H54 H 0.0278 0.1261 -0.2626 0.065 Uiso 1 1 calc R . .
C55 C 0.0602(2) 0.09646(11) -0.1991(4) 0.0490(15) Uani 1 1 d . . .
H55 H 0.0556 0.0853 -0.2484 0.059 Uiso 1 1 calc R . .
C56 C 0.0840(2) 0.08846(11) -0.1146(4) 0.0457(14) Uani 1 1 d . . .
C57 C 0.1024(2) 0.06381(11) -0.0915(4) 0.0431(14) Uani 1 1 d . . .
C58 C 0.1000(3) 0.04340(12) -0.1520(4) 0.0513(16) Uani 1 1 d . . .
C59 C 0.1182(2) 0.02014(12) -0.1233(5) 0.0519(16) Uani 1 1 d . . .
H59 H 0.1150 0.0064 -0.1629 0.062 Uiso 1 1 calc R . .
C60 C 0.1409(2) 0.01732(12) -0.0369(4) 0.0504(15) Uani 1 1 d . . .
C61 C 0.1447(2) 0.03740(11) 0.0233(4) 0.0462(15) Uani 1 1 d . . .
H61 H 0.1600 0.0352 0.0820 0.055 Uiso 1 1 calc R . .
C62 C 0.1259(2) 0.06091(10) -0.0032(4) 0.0406(13) Uani 1 1 d . . .
C63 C 0.8455(2) 0.31434(11) 0.9236(4) 0.0405(13) Uani 1 1 d . . .
C64 C 0.7717(2) 0.32713(12) 1.0001(4) 0.0524(16) Uani 1 1 d . . .
H64 H 0.7360 0.3285 1.0179 0.063 Uiso 1 1 calc R . .
C65 C 0.8132(2) 0.33941(11) 1.0380(4) 0.0464(15) Uani 1 1 d . . .
H65 H 0.8118 0.3510 1.0864 0.056 Uiso 1 1 calc R . .
C66 C 0.9123(2) 0.33743(12) 1.0018(4) 0.0487(15) Uani 1 1 d . . .
C67 C 0.9343(2) 0.35404(12) 1.0694(4) 0.0532(16) Uani 1 1 d . . .
H67 H 0.9117 0.3636 1.1068 0.064 Uiso 1 1 calc R . .
C68 C 1.0140(3) 0.34323(11) 1.0226(4) 0.0508(15) Uani 1 1 d . . .
C69 C 0.9477(2) 0.32405(11) 0.9370(4) 0.0479(15) Uani 1 1 d . . .
C70 C 0.7576(3) 0.29651(11) 0.8620(4) 0.0508(16) Uani 1 1 d . . .
H70A H 0.7629 0.3024 0.7993 0.076 Uiso 1 1 calc R . .
H70B H 0.7206 0.2983 0.8785 0.076 Uiso 1 1 calc R . .
H70C H 0.7677 0.2792 0.8661 0.076 Uiso 1 1 calc R . .
C71 C 1.0728(3) 0.34756(13) 1.0360(4) 0.0573(17) Uani 1 1 d . . .
C72 C 0.9430(2) 0.26624(12) 0.9927(4) 0.0470(14) Uani 1 1 d . . .
H72 H 0.9552 0.2805 1.0233 0.056 Uiso 1 1 calc R . .
C73 C 0.9510(2) 0.24280(12) 1.0329(4) 0.0494(15) Uani 1 1 d . . .
H73 H 0.9688 0.2415 1.0897 0.059 Uiso 1 1 calc R . .
C74 C 0.9326(2) 0.22148(12) 0.9882(4) 0.0522(16) Uani 1 1 d . . .
H74 H 0.9370 0.2058 1.0158 0.063 Uiso 1 1 calc R . .
C75 C 0.9076(2) 0.22349(12) 0.9031(5) 0.0558(17) Uani 1 1 d . . .
H75 H 0.8965 0.2092 0.8714 0.067 Uiso 1 1 calc R . .
C76 C 0.8989(2) 0.24695(12) 0.8646(5) 0.0525(16) Uani 1 1 d . . .
C77 C 0.8715(2) 0.25275(12) 0.7784(4) 0.0452(14) Uani 1 1 d . . .
C78 C 0.8502(2) 0.23450(12) 0.7208(5) 0.0543(17) Uani 1 1 d . . .
C79 C 0.8240(2) 0.24017(12) 0.6398(4) 0.0497(15) Uani 1 1 d . . .
H79 H 0.8094 0.2276 0.6027 0.060 Uiso 1 1 calc R . .
C80 C 0.8198(2) 0.26568(12) 0.6140(4) 0.0507(15) Uani 1 1 d . . .
C81 C 0.8418(2) 0.28392(11) 0.6687(4) 0.0447(14) Uani 1 1 d . . .
H81 H 0.8387 0.3007 0.6512 0.054 Uiso 1 1 calc R . .
C82 C 0.8688(2) 0.27757(11) 0.7508(4) 0.0419(13) Uani 1 1 d . . .
C83 C 0.8602(3) 0.34836(13) 0.7518(4) 0.0554(17) Uani 1 1 d . . .
H83 H 0.8355 0.3478 0.8002 0.066 Uiso 1 1 calc R . .
C84 C 0.8548(3) 0.36660(12) 0.6813(4) 0.0576(17) Uani 1 1 d . . .
H84 H 0.8267 0.3780 0.6820 0.069 Uiso 1 1 calc R . .
C85 C 0.8929(3) 0.36701(13) 0.6104(4) 0.0535(16) Uani 1 1 d . . .
H85 H 0.8899 0.3789 0.5632 0.064 Uiso 1 1 calc R . .
C86 C 0.9349(2) 0.35035(11) 0.6083(4) 0.0485(15) Uani 1 1 d . . .
H86 H 0.9596 0.3510 0.5598 0.058 Uiso 1 1 calc R . .
C87 C 0.9402(2) 0.33255(11) 0.6789(4) 0.0451(15) Uani 1 1 d . . .
C88 C 0.9807(2) 0.31300(11) 0.6871(4) 0.0438(14) Uani 1 1 d . . .
C89 C 1.0233(3) 0.30994(12) 0.6259(4) 0.0505(15) Uani 1 1 d . . .
C90 C 1.0602(3) 0.29108(12) 0.6398(4) 0.0537(17) Uani 1 1 d . . .
H90 H 1.0888 0.2891 0.5989 0.064 Uiso 1 1 calc R . .
C91 C 1.0542(2) 0.27497(13) 0.7160(4) 0.0513(16) Uani 1 1 d . . .
C92 C 1.0130(2) 0.27780(11) 0.7768(4) 0.0471(15) Uani 1 1 d . . .
H92 H 1.0099 0.2671 0.8277 0.057 Uiso 1 1 calc R . .
C93 C 0.9750(2) 0.29685(11) 0.7634(4) 0.0451(14) Uani 1 1 d . . .
F1 F 0.64050(15) 0.15803(7) 0.4010(3) 0.0648(10) Uani 1 1 d . . .
F2 F 0.59645(15) 0.16216(7) 0.2910(3) 0.0685(10) Uani 1 1 d . . .
F3 F 0.66585(16) 0.15105(7) 0.2716(3) 0.0698(11) Uani 1 1 d . . .
F4 F 0.55039(14) -0.00070(7) -0.1206(2) 0.0616(10) Uani 1 1 d . . .
F5 F 0.71603(14) -0.02583(6) -0.0085(2) 0.0607(10) Uani 1 1 d . . .
F6 F 0.81399(14) 0.08210(7) 0.0631(2) 0.0618(10) Uani 1 1 d . . .
F7 F 0.67761(15) 0.11057(7) -0.1313(2) 0.0632(10) Uani 1 1 d . . .
F8 F -0.04602(15) 0.03252(7) 0.2237(3) 0.0680(11) Uani 1 1 d . . .
F9 F -0.07507(16) 0.04906(7) 0.1083(3) 0.0694(11) Uani 1 1 d . . .
F10 F -0.10600(15) 0.05951(7) 0.2323(3) 0.0714(11) Uani 1 1 d . . .
F11 F 0.34407(14) 0.08484(7) 0.0828(2) 0.0588(9) Uani 1 1 d . . .
F12 F 0.27968(15) 0.12504(7) -0.1831(2) 0.0642(10) Uani 1 1 d . . .
F13 F 0.07691(14) 0.04509(7) -0.2378(2) 0.0574(9) Uani 1 1 d . . .
F14 F 0.15857(14) -0.00530(6) -0.0127(2) 0.0598(9) Uani 1 1 d . . .
F15 F 1.09716(15) 0.35054(7) 0.9542(2) 0.0648(10) Uani 1 1 d . . .
F16 F 1.09386(15) 0.32817(7) 1.0799(3) 0.0739(11) Uani 1 1 d . . .
F17 F 1.08064(15) 0.36839(7) 1.0863(3) 0.0669(10) Uani 1 1 d . . .
F18 F 0.85245(14) 0.21028(6) 0.7410(2) 0.0572(9) Uani 1 1 d . . .
F19 F 0.79557(14) 0.27128(7) 0.5345(2) 0.0587(9) Uani 1 1 d . . .
F20 F 1.02706(15) 0.32642(7) 0.5514(2) 0.0656(10) Uani 1 1 d . . .
F21 F 1.09312(15) 0.25922(7) 0.7247(2) 0.0643(10) Uani 1 1 d . . .
Ir1 Ir 0.621590(9) 0.053134(4) 0.169004(15) 0.04055(7) Uani 1 1 d . . .
Ir2 Ir 0.132543(9) 0.093601(5) 0.070286(16) 0.04343(7) Uani 1 1 d . . .
Ir3 Ir 0.908468(10) 0.302331(5) 0.841152(16) 0.04498(7) Uani 1 1 d . . .
N1 N 0.56218(18) 0.01241(8) 0.2987(3) 0.0404(11) Uani 1 1 d . . .
N2 N 0.56111(19) 0.04994(9) 0.3421(3) 0.0430(11) Uani 1 1 d . . .
N3 N 0.62318(18) 0.10679(9) 0.2573(3) 0.0446(12) Uani 1 1 d . . .
N4 N 0.5815(2) 0.11571(9) 0.4047(3) 0.0478(12) Uani 1 1 d . . .
N5 N 0.55441(19) 0.05827(8) 0.0876(3) 0.0431(11) Uani 1 1 d . . .
N6 N 0.69276(19) 0.04768(9) 0.2305(3) 0.0436(11) Uani 1 1 d . . .
N7 N 0.1609(2) 0.14783(9) 0.1621(3) 0.0453(12) Uani 1 1 d . . .
N8 N 0.0906(2) 0.12894(9) 0.2083(3) 0.0491(12) Uani 1 1 d . . .
N9 N 0.02531(19) 0.07208(8) 0.1386(3) 0.0428(11) Uani 1 1 d . . .
N10 N -0.02763(19) 0.09307(9) 0.2620(3) 0.0502(13) Uani 1 1 d . . .
N11 N 0.18043(18) 0.07718(9) 0.1697(3) 0.0436(11) Uani 1 1 d . . .
N12 N 0.0917(2) 0.10566(9) -0.0443(3) 0.0469(12) Uani 1 1 d . . .
N13 N 0.79207(19) 0.31202(9) 0.9293(3) 0.0468(12) Uani 1 1 d . . .
N14 N 0.85773(19) 0.33165(9) 0.9919(3) 0.0482(12) Uani 1 1 d . . .
N15 N 0.99977(19) 0.32911(9) 0.9509(3) 0.0491(13) Uani 1 1 d . . .
N16 N 0.98572(19) 0.35591(9) 1.0792(3) 0.0501(13) Uani 1 1 d . . .
N17 N 0.91740(18) 0.26859(9) 0.9089(3) 0.0435(11) Uani 1 1 d . . .
N18 N 0.9017(2) 0.33129(9) 0.7499(3) 0.0462(12) Uani 1 1 d . . .
O1W O 0.2807(6) 0.2357(3) 0.7634(10) 0.065(4) Uani 0.30 1 d P . .
H1X H 0.3137 0.2321 0.7600 0.097 Uiso 0.30 1 d PR . .
H1Y H 0.2692 0.2325 0.8180 0.097 Uiso 0.30 1 d PR . .
O2W O 0.9510(4) 0.72726(19) 0.9088(7) 0.053(3) Uani 0.40 1 d P . .
H2X H 0.9328 0.7139 0.9048 0.064 Uiso 0.40 1 d PR . .
H2Y H 0.9541 0.7338 0.8550 0.080 Uiso 0.40 1 d PR . .
O3W O 0.3548(7) 0.2834(3) 0.3268(10) 0.068(4) Uani 0.30 1 d P . .
H3X H 0.3695 0.2704 0.3494 0.102 Uiso 0.30 1 d PR . .
H3Y H 0.3228 0.2844 0.3464 0.102 Uiso 0.30 1 d PR . .
C94 C 0.2146(10) 0.1880(4) 0.7951(19) 0.076(8) Uani 0.30 1 d P A 1
H94A H 0.2491 0.1799 0.7884 0.091 Uiso 0.30 1 calc PR A 1
H94B H 0.2147 0.1975 0.8531 0.091 Uiso 0.30 1 calc PR A 1
Cl1 Cl 0.2027(2) 0.20948(10) 0.6952(4) 0.0578(14) Uani 0.30 1 d P A 1
Cl2 Cl 0.1645(2) 0.16564(10) 0.7981(4) 0.0603(14) Uani 0.30 1 d P A 1
C95 C 0.1647(9) 0.1966(4) 0.9564(14) 0.058(6) Uani 0.30 1 d P B 2
H95A H 0.1420 0.2037 0.9082 0.069 Uiso 0.30 1 calc PR B 2
H95B H 0.1419 0.1907 1.0066 0.069 Uiso 0.30 1 calc PR B 2
Cl3 Cl 0.2009(2) 0.17100(11) 0.9098(4) 0.0626(15) Uani 0.30 1 d P B 2
Cl4 Cl 0.2074(2) 0.22000(11) 0.9990(4) 0.0620(15) Uani 0.30 1 d P B 2
C96 C 0.1613(7) 0.2254(4) 0.8418(12) 0.069(5) Uani 0.40 1 d P C 3
H96A H 0.1942 0.2157 0.8407 0.083 Uiso 0.40 1 calc PR C 3
H96B H 0.1572 0.2330 0.7807 0.083 Uiso 0.40 1 calc PR C 3
Cl5 Cl 0.10798(17) 0.20436(8) 0.8582(3) 0.0608(11) Uani 0.40 1 d P C 3
Cl6 Cl 0.16845(17) 0.24804(7) 0.9187(3) 0.0576(10) Uani 0.40 1 d P C 3

loop_
_atom_site_aniso_label
_atom_site_aniso_U_11
_atom_site_aniso_U_22
_atom_site_aniso_U_33
_atom_site_aniso_U_23
_atom_site_aniso_U_13
_atom_site_aniso_U_12
C1 0.044(3) 0.047(3) 0.028(3) 0.006(2) 0.003(2) -0.008(3)
C2 0.053(4) 0.047(4) 0.041(3) 0.014(3) -0.005(3) -0.012(3)
C3 0.053(4) 0.060(4) 0.039(4) 0.006(3) 0.005(3) -0.005(3)
C4 0.042(3) 0.043(3) 0.047(4) 0.001(3) -0.004(3) 0.000(3)
C5 0.053(4) 0.049(4) 0.049(4) -0.007(3) -0.005(3) 0.002(3)
C6 0.051(4) 0.047(4) 0.045(4) -0.014(3) -0.008(3) 0.006(3)
C7 0.045(3) 0.045(4) 0.051(4) -0.001(3) -0.007(3) -0.009(3)
C8 0.046(4) 0.036(3) 0.066(4) 0.012(3) 0.007(3) 0.009(3)
C9 0.057(4) 0.047(4) 0.042(4) -0.004(3) -0.002(3) 0.000(3)
C10 0.037(3) 0.066(4) 0.043(3) -0.011(3) 0.013(3) 0.002(3)
C11 0.048(4) 0.050(4) 0.042(3) -0.001(3) -0.006(3) -0.005(3)
C12 0.051(4) 0.044(4) 0.054(4) 0.006(3) -0.003(3) -0.001(3)
C13 0.059(4) 0.056(4) 0.051(4) 0.007(3) -0.004(3) -0.007(3)
C14 0.038(3) 0.052(4) 0.042(3) -0.002(3) 0.003(3) -0.001(3)
C15 0.044(3) 0.044(4) 0.049(4) -0.005(3) -0.002(3) -0.010(3)
C16 0.054(4) 0.044(4) 0.039(3) 0.004(3) -0.005(3) -0.004(3)
C17 0.064(4) 0.056(4) 0.038(3) 0.004(3) 0.017(3) 0.005(3)
C18 0.042(3) 0.050(4) 0.054(4) -0.002(3) 0.006(3) 0.004(3)
C19 0.050(4) 0.039(3) 0.043(3) 0.004(3) 0.011(3) 0.000(3)
C20 0.040(3) 0.048(4) 0.042(3) -0.008(3) 0.003(3) -0.010(3)
C21 0.041(4) 0.062(4) 0.060(4) 0.012(3) 0.010(3) 0.007(3)
C22 0.053(4) 0.052(4) 0.058(4) 0.020(3) -0.010(3) 0.002(3)
C23 0.049(4) 0.057(4) 0.067(5) 0.020(3) -0.022(3) -0.012(3)
C24 0.041(3) 0.057(4) 0.052(4) 0.009(3) 0.001(3) 0.005(3)
C25 0.039(3) 0.062(4) 0.033(3) 0.000(3) 0.004(2) 0.013(3)
C26 0.037(3) 0.055(4) 0.046(4) 0.010(3) 0.004(3) 0.011(3)
C27 0.049(4) 0.051(4) 0.050(4) 0.013(3) 0.020(3) 0.013(3)
C28 0.054(4) 0.040(4) 0.064(4) 0.014(3) 0.014(3) 0.003(3)
C29 0.050(4) 0.049(4) 0.055(4) 0.013(3) 0.007(3) 0.009(3)
C30 0.049(3) 0.041(3) 0.039(3) -0.002(2) -0.003(3) -0.003(3)
C31 0.041(3) 0.042(3) 0.051(4) 0.010(3) 0.008(3) -0.005(3)
C32 0.050(4) 0.049(4) 0.035(3) 0.006(3) -0.002(2) 0.010(3)
C33 0.046(4) 0.051(4) 0.037(3) -0.006(3) -0.009(3) 0.007(3)
C34 0.053(4) 0.050(4) 0.039(3) -0.008(3) -0.012(3) 0.005(3)
C35 0.045(4) 0.061(4) 0.038(3) 0.006(3) -0.010(3) 0.009(3)
C36 0.052(4) 0.046(4) 0.048(4) 0.000(3) 0.001(3) 0.014(3)
C37 0.035(3) 0.047(4) 0.062(4) -0.008(3) 0.002(3) 0.009(3)
C38 0.038(3) 0.050(4) 0.043(3) -0.001(3) -0.005(2) 0.011(3)
C39 0.051(4) 0.049(4) 0.063(4) -0.015(3) 0.004(3) 0.009(3)
C40 0.056(4) 0.055(4) 0.050(4) 0.003(3) 0.013(3) 0.001(3)
C41 0.044(4) 0.064(4) 0.052(4) 0.025(3) -0.016(3) -0.003(3)
C42 0.053(4) 0.057(4) 0.043(4) 0.015(3) -0.023(3) -0.012(3)
C43 0.051(4) 0.047(4) 0.058(4) 0.000(3) -0.017(3) 0.011(3)
C44 0.050(4) 0.051(4) 0.047(4) -0.011(3) -0.015(3) 0.010(3)
C45 0.037(3) 0.044(3) 0.051(4) -0.008(3) -0.011(3) 0.001(3)
C46 0.048(4) 0.045(4) 0.050(4) -0.003(3) -0.011(3) -0.017(3)
C47 0.042(3) 0.068(4) 0.041(4) -0.014(3) -0.002(3) -0.013(3)
C48 0.048(4) 0.056(4) 0.074(5) -0.013(3) 0.003(3) -0.023(3)
C49 0.053(4) 0.052(4) 0.056(4) -0.004(3) 0.001(3) -0.020(3)
C50 0.044(3) 0.043(4) 0.060(4) 0.006(3) -0.004(3) -0.011(3)
C51 0.050(4) 0.044(3) 0.038(3) -0.012(3) 0.003(3) -0.007(3)
C52 0.061(4) 0.043(4) 0.044(4) -0.004(3) -0.017(3) 0.015(3)
C53 0.050(4) 0.048(4) 0.038(3) 0.006(3) -0.006(3) 0.010(3)
C54 0.050(4) 0.059(4) 0.052(4) 0.009(3) -0.018(3) 0.005(3)
C55 0.051(4) 0.054(4) 0.042(3) -0.008(3) -0.007(3) 0.014(3)
C56 0.050(4) 0.045(4) 0.042(3) 0.007(3) -0.010(3) -0.004(3)
C57 0.048(3) 0.044(3) 0.037(3) 0.003(3) -0.005(3) -0.005(3)
C58 0.065(4) 0.042(4) 0.047(4) 0.002(3) 0.011(3) -0.007(3)
C59 0.051(4) 0.048(4) 0.056(4) 0.008(3) -0.003(3) -0.018(3)
C60 0.055(4) 0.050(4) 0.046(4) 0.009(3) 0.006(3) 0.007(3)
C61 0.043(3) 0.045(4) 0.051(4) 0.010(3) -0.015(3) -0.007(3)
C62 0.039(3) 0.039(3) 0.043(3) 0.011(2) 0.003(2) 0.004(2)
C63 0.043(3) 0.043(3) 0.035(3) 0.009(2) 0.001(2) 0.003(3)
C64 0.042(4) 0.063(4) 0.051(4) -0.005(3) -0.007(3) 0.007(3)
C65 0.041(3) 0.045(4) 0.053(4) 0.001(3) -0.011(3) 0.014(3)
C66 0.049(4) 0.058(4) 0.039(3) 0.003(3) 0.001(3) -0.006(3)
C67 0.051(4) 0.059(4) 0.050(4) -0.008(3) -0.017(3) 0.016(3)
C68 0.059(4) 0.048(4) 0.045(4) -0.011(3) 0.000(3) 0.000(3)
C69 0.044(3) 0.054(4) 0.045(4) 0.006(3) 0.005(3) -0.003(3)
C70 0.059(4) 0.053(4) 0.041(3) 0.002(3) 0.003(3) -0.008(3)
C71 0.066(4) 0.067(5) 0.039(4) -0.001(3) -0.018(3) 0.010(3)
C72 0.051(4) 0.055(4) 0.035(3) 0.007(3) 0.008(3) 0.006(3)
C73 0.040(3) 0.064(4) 0.045(4) 0.005(3) -0.006(3) 0.014(3)
C74 0.058(4) 0.049(4) 0.050(4) 0.004(3) 0.011(3) 0.019(3)
C75 0.046(4) 0.051(4) 0.070(5) 0.018(3) -0.011(3) -0.007(3)
C76 0.049(4) 0.047(4) 0.062(4) -0.005(3) 0.000(3) 0.014(3)
C77 0.048(4) 0.049(4) 0.039(3) 0.013(3) 0.003(3) -0.012(3)
C78 0.039(3) 0.042(4) 0.082(5) 0.010(3) -0.009(3) -0.009(3)
C79 0.041(3) 0.051(4) 0.057(4) -0.013(3) -0.004(3) 0.006(3)
C80 0.053(4) 0.053(4) 0.046(4) 0.008(3) -0.008(3) -0.012(3)
C81 0.053(4) 0.043(3) 0.038(3) -0.007(3) 0.004(3) 0.013(3)
C82 0.046(3) 0.041(3) 0.039(3) 0.000(2) 0.000(3) 0.000(3)
C83 0.060(4) 0.073(5) 0.034(3) 0.008(3) -0.006(3) 0.009(3)
C84 0.062(4) 0.045(4) 0.066(4) 0.017(3) 0.012(3) -0.013(3)
C85 0.064(4) 0.065(4) 0.032(3) 0.000(3) -0.003(3) 0.005(4)
C86 0.055(4) 0.049(4) 0.042(4) 0.007(3) 0.012(3) -0.013(3)
C87 0.055(4) 0.044(3) 0.036(3) 0.007(3) 0.012(3) -0.018(3)
C88 0.050(4) 0.049(4) 0.033(3) -0.009(3) 0.005(3) -0.017(3)
C89 0.052(4) 0.047(4) 0.053(4) -0.009(3) 0.012(3) -0.014(3)
C90 0.044(4) 0.064(4) 0.053(4) -0.015(3) -0.003(3) -0.017(3)
C91 0.038(3) 0.068(5) 0.048(4) -0.013(3) -0.009(3) -0.009(3)
C92 0.048(4) 0.046(4) 0.048(4) -0.012(3) 0.006(3) -0.004(3)
C93 0.043(3) 0.047(4) 0.045(4) -0.005(3) 0.010(3) -0.010(3)
F1 0.075(3) 0.063(3) 0.056(2) -0.0158(18) 0.0009(19) -0.010(2)
F2 0.072(3) 0.055(2) 0.078(3) 0.005(2) -0.013(2) 0.007(2)
F3 0.078(3) 0.062(3) 0.069(3) -0.0106(19) 0.017(2) -0.012(2)
F4 0.059(2) 0.069(2) 0.057(2) -0.0135(18) -0.0132(18) -0.0116(19)
F5 0.062(2) 0.053(2) 0.067(2) 0.0068(17) 0.0163(18) 0.0153(18)
F6 0.049(2) 0.071(3) 0.065(2) 0.0173(19) 0.0099(17) 0.0018(18)
F7 0.069(3) 0.063(2) 0.057(2) 0.0211(18) 0.0128(18) 0.0146(19)
F8 0.060(2) 0.067(3) 0.077(3) 0.014(2) -0.001(2) -0.015(2)
F9 0.074(3) 0.074(3) 0.060(2) -0.0097(19) -0.013(2) 0.005(2)
F10 0.058(2) 0.077(3) 0.080(3) 0.002(2) 0.020(2) -0.014(2)
F11 0.048(2) 0.065(2) 0.064(2) -0.0068(18) 0.0038(17) -0.0043(18)
F12 0.073(3) 0.063(2) 0.057(2) -0.0052(18) 0.0152(18) -0.015(2)
F13 0.059(2) 0.064(2) 0.048(2) -0.0100(17) -0.0134(16) -0.0082(18)
F14 0.061(2) 0.050(2) 0.069(2) 0.0095(17) 0.0074(18) 0.0073(18)
F15 0.060(2) 0.077(3) 0.057(2) -0.0132(19) -0.0007(18) 0.006(2)
F16 0.061(3) 0.064(3) 0.097(3) 0.018(2) -0.009(2) 0.010(2)
F17 0.061(2) 0.065(3) 0.074(3) -0.0161(19) 0.0005(19) -0.0031(19)
F18 0.060(2) 0.047(2) 0.065(2) -0.0068(17) 0.0056(18) 0.0048(17)
F19 0.059(2) 0.065(2) 0.052(2) -0.0015(17) -0.0133(17) -0.0078(18)
F20 0.067(3) 0.067(3) 0.063(2) 0.0104(19) 0.0180(19) -0.014(2)
F21 0.059(2) 0.074(3) 0.060(2) -0.0140(19) 0.0115(18) 0.008(2)
Ir1 0.04208(13) 0.04086(13) 0.03871(13) 0.00857(9) 0.00834(9) -0.00964(10)
Ir2 0.04410(13) 0.04468(14) 0.04151(13) 0.00881(10) -0.00860(10) 0.01051(11)
Ir3 0.04847(14) 0.04521(14) 0.04126(14) 0.00880(10) 0.00939(10) -0.01141(11)
N1 0.042(3) 0.042(3) 0.038(3) 0.008(2) -0.006(2) -0.014(2)
N2 0.044(3) 0.050(3) 0.036(3) -0.006(2) -0.004(2) -0.018(2)
N3 0.044(3) 0.047(3) 0.042(3) -0.007(2) -0.006(2) -0.012(2)
N4 0.055(3) 0.047(3) 0.042(3) -0.009(2) -0.007(2) 0.004(2)
N5 0.049(3) 0.041(3) 0.039(3) 0.006(2) 0.006(2) 0.000(2)
N6 0.048(3) 0.044(3) 0.038(3) -0.004(2) -0.003(2) -0.010(2)
N7 0.051(3) 0.042(3) 0.043(3) 0.008(2) -0.009(2) 0.010(2)
N8 0.057(3) 0.046(3) 0.045(3) 0.003(2) 0.002(2) 0.008(2)
N9 0.047(3) 0.045(3) 0.037(3) 0.006(2) -0.003(2) 0.011(2)
N10 0.051(3) 0.047(3) 0.053(3) 0.006(2) 0.011(2) 0.011(2)
N11 0.041(3) 0.046(3) 0.043(3) 0.006(2) -0.006(2) 0.006(2)
N12 0.055(3) 0.051(3) 0.035(3) 0.009(2) -0.001(2) 0.017(2)
N13 0.048(3) 0.045(3) 0.048(3) 0.003(2) 0.010(2) -0.010(2)
N14 0.045(3) 0.054(3) 0.046(3) -0.004(2) 0.005(2) 0.002(2)
N15 0.049(3) 0.052(3) 0.046(3) -0.009(2) 0.017(2) -0.015(2)
N16 0.049(3) 0.055(3) 0.047(3) -0.014(2) 0.002(2) -0.011(2)
N17 0.040(3) 0.045(3) 0.045(3) 0.007(2) 0.008(2) 0.007(2)
N18 0.054(3) 0.045(3) 0.039(3) 0.008(2) 0.009(2) -0.007(2)
O1W 0.045(8) 0.073(11) 0.076(11) -0.011(8) -0.010(7) 0.027(8)
O2W 0.045(6) 0.056(7) 0.058(7) 0.003(5) -0.013(5) 0.003(5)
O3W 0.076(11) 0.061(11) 0.068(11) -0.003(8) 0.011(8) 0.008(9)
C94 0.086(18) 0.032(12) 0.11(2) 0.029(12) 0.026(16) 0.002(12)
Cl1 0.060(3) 0.055(3) 0.059(3) -0.007(3) -0.015(3) -0.005(3)
Cl2 0.056(3) 0.055(3) 0.070(4) 0.002(3) -0.009(3) -0.004(3)
C95 0.077(16) 0.043(12) 0.052(13) 0.015(10) 0.023(11) -0.014(11)
Cl3 0.060(3) 0.068(4) 0.060(3) 0.007(3) -0.012(3) 0.019(3)
Cl4 0.065(4) 0.060(4) 0.061(4) 0.010(3) 0.013(3) -0.009(3)
C96 0.060(11) 0.076(13) 0.071(12) 0.004(9) -0.026(9) -0.010(10)
Cl5 0.053(2) 0.069(3) 0.060(3) -0.008(2) -0.0081(19) -0.008(2)
Cl6 0.064(3) 0.049(2) 0.060(3) 0.0091(18) -0.0120(19) 0.0065(19)

loop_
_atom_type_symbol
_atom_type_description
_atom_type_scat_dispersion_real
_atom_type_scat_dispersion_imag
_atom_type_scat_source
C C 0.0033 0.0016 'International Tables Vol C Tables 4.2.6.8 and 6.1.1.4'
H H 0.0000 0.0000 'International Tables Vol C Tables 4.2.6.8 and 6.1.1.4'
F F 0.0171 0.0103 'International Tables Vol C Tables 4.2.6.8 and 6.1.1.4'
Ir Ir -1.4442 7.9887 'International Tables Vol C Tables 4.2.6.8 and 6.1.1.4'
N N 0.0061 0.0033 'International Tables Vol C Tables 4.2.6.8 and 6.1.1.4'
O O 0.0106 0.0060 'International Tables Vol C Tables 4.2.6.8 and 6.1.1.4'
Cl Cl 0.1484 0.1585 'International Tables Vol C Tables 4.2.6.8 and 6.1.1.4'

loop_
_geom_angle_atom_site_label_1
_geom_angle_atom_site_label_2
_geom_angle_atom_site_label_3
_geom_angle
N1 C1 N2 101.9(3)
N1 C1 Ir1 142.1(4)
N2 C1 Ir1 115.9(3)
C3 C2 N1 107.0(5)
C3 C2 H2 126.5
N1 C2 H2 126.5
C2 C3 N2 103.7(5)
C2 C3 H3 128.1
N2 C3 H3 128.1
C5 C4 C7 125.0(6)
C5 C4 N2 122.1(5)
C7 C4 N2 112.8(5)
C4 C5 N4 118.3(5)
C4 C5 H5 120.8
N4 C5 H5 120.8
N3 C6 N4 131.6(5)
N3 C6 C9 116.4(5)
N4 C6 C9 111.9(4)
N3 C7 C4 114.8(5)
N3 C7 Ir1 129.2(4)
C4 C7 Ir1 115.9(4)
N1 C8 H8A 109.5
N1 C8 H8B 109.5
H8A C8 H8B 109.5
N1 C8 H8C 109.5
H8A C8 H8C 109.5
H8B C8 H8C 109.5
F1 C9 F3 110.9(5)
F1 C9 F2 97.9(4)
F3 C9 F2 92.4(4)
F1 C9 C6 123.2(5)
F3 C9 C6 116.0(5)
F2 C9 C6 110.0(5)
N5 C10 C11 120.1(5)
N5 C10 H10 119.9
C11 C10 H10 119.9
C12 C11 C10 120.5(6)
C12 C11 H11 119.8
C10 C11 H11 119.8
C13 C12 C11 119.5(6)
C13 C12 H12 120.3
C11 C12 H12 120.3
C12 C13 C14 121.0(6)
C12 C13 H13 119.5
C14 C13 H13 119.5
C13 C14 N5 119.5(5)
C13 C14 C15 127.9(6)
N5 C14 C15 112.5(4)
C20 C15 C16 120.7(6)
C20 C15 C14 116.0(5)
C16 C15 C14 123.2(5)
F4 C16 C17 119.4(5)
F4 C16 C15 121.4(5)
C17 C16 C15 119.2(5)
C18 C17 C16 120.1(6)
C18 C17 H17 120.0
C16 C17 H17 120.0
F5 C18 C17 117.0(5)
F5 C18 C19 122.7(5)
C17 C18 C19 120.3(6)
C20 C19 C18 119.9(6)
C20 C19 H19 120.1
C18 C19 H19 120.1
C19 C20 C15 119.8(5)
C19 C20 Ir1 125.6(4)
C15 C20 Ir1 114.6(4)
N6 C21 C22 121.5(5)
N6 C21 H21 119.2
C22 C21 H21 119.2
C23 C22 C21 117.7(6)
C23 C22 H22 121.2
C21 C22 H22 121.2
C22 C23 C24 122.4(6)
C22 C23 H23 118.8
C24 C23 H23 118.8
C23 C24 C25 117.8(6)
C23 C24 H24 121.1
C25 C24 H24 121.1
N6 C25 C24 121.8(5)
N6 C25 C26 111.5(4)
C24 C25 C26 126.6(5)
C31 C26 C27 120.4(5)
C31 C26 C25 115.9(5)
C27 C26 C25 123.6(5)
C28 C27 F6 119.6(5)
C28 C27 C26 120.3(6)
F6 C27 C26 119.8(5)
C27 C28 C29 119.7(6)
C27 C28 H28 120.1
C29 C28 H28 120.1
F7 C29 C30 124.8(5)
F7 C29 C28 115.7(5)
C30 C29 C28 119.5(6)
C29 C30 C31 120.7(6)
C29 C30 H30 119.7
C31 C30 H30 119.7
C26 C31 C30 119.4(5)
C26 C31 Ir1 113.9(4)
C30 C31 Ir1 126.5(4)
N8 C32 N7 103.0(4)
N8 C32 Ir2 116.8(4)
N7 C32 Ir2 140.1(4)
C34 C33 N7 110.4(5)
C34 C33 H33 124.8
N7 C33 H33 124.8
C33 C34 N8 101.9(5)
C33 C34 H34 129.0
N8 C34 H34 129.0
N8 C35 C36 124.8(5)
N8 C35 C38 117.7(5)
C36 C35 C38 117.2(6)
N10 C36 C35 122.2(5)
N10 C36 H36 118.9
C35 C36 H36 118.9
N10 C37 N9 129.1(5)
N10 C37 C40 115.5(5)
N9 C37 C40 115.2(5)
N9 C38 C35 122.0(5)
N9 C38 Ir2 128.1(4)
C35 C38 Ir2 109.8(4)
N7 C39 H39A 109.5
N7 C39 H39B 109.5
H39A C39 H39B 109.5
N7 C39 H39C 109.5
H39A C39 H39C 109.5
H39B C39 H39C 109.5
F9 C40 F10 101.4(5)
F9 C40 F8 98.6(4)
F10 C40 F8 102.3(4)
F9 C40 C37 118.3(5)
F10 C40 C37 118.4(5)
F8 C40 C37 114.8(5)
N11 C41 C42 120.4(5)
N11 C41 H41 119.8
C42 C41 H41 119.8
C43 C42 C41 119.1(6)
C43 C42 H42 120.5
C41 C42 H42 120.5
C42 C43 C44 121.5(6)
C42 C43 H43 119.3
C44 C43 H43 119.3
C43 C44 C45 119.7(6)
C43 C44 H44 120.2
C45 C44 H44 120.2
N11 C45 C44 119.1(5)
N11 C45 C46 112.1(4)
C44 C45 C46 128.8(6)
C47 C46 C51 118.8(6)
C47 C46 C45 123.9(6)
C51 C46 C45 117.3(5)
C46 C47 C48 120.9(6)
C46 C47 F11 121.4(5)
C48 C47 F11 117.6(5)
C49 C48 C47 120.0(6)
C49 C48 H48 120.0
C47 C48 H48 120.0
F12 C49 C48 117.9(6)
F12 C49 C50 121.6(6)
C48 C49 C50 120.4(6)
C51 C50 C49 118.7(6)
C51 C50 H50 120.6
C49 C50 H50 120.6
C50 C51 C46 121.1(6)
C50 C51 Ir2 125.8(5)
C46 C51 Ir2 113.1(4)
N12 C52 C53 120.8(5)
N12 C52 H52 119.6
C53 C52 H52 119.6
C54 C53 C52 117.8(6)
C54 C53 H53 121.1
C52 C53 H53 121.1
C53 C54 C55 122.6(6)
C53 C54 H54 118.7
C55 C54 H54 118.7
C54 C55 C56 119.0(6)
C54 C55 H55 120.5
C56 C55 H55 120.5
N12 C56 C55 118.9(5)
N12 C56 C57 113.5(4)
C55 C56 C57 127.6(5)
C58 C57 C62 119.5(6)
C58 C57 C56 124.1(5)
C62 C57 C56 116.4(5)
F13 C58 C59 117.8(5)
F13 C58 C57 121.9(5)
C59 C58 C57 120.2(6)
C60 C59 C58 120.2(6)
C60 C59 H59 119.9
C58 C59 H59 119.9
F14 C60 C59 118.2(6)
F14 C60 C61 121.2(5)
C59 C60 C61 120.6(6)
C60 C61 C62 120.3(6)
C60 C61 H61 119.8
C62 C61 H61 119.8
C61 C62 C57 119.1(5)
C61 C62 Ir2 126.9(4)
C57 C62 Ir2 113.9(4)
N13 C63 N14 103.8(4)
N13 C63 Ir3 139.7(4)
N14 C63 Ir3 116.3(3)
C65 C64 N13 107.1(5)
C65 C64 H64 126.4
N13 C64 H64 126.4
C64 C65 N14 106.8(5)
C64 C65 H65 126.6
N14 C65 H65 126.6
N14 C66 C67 125.5(5)
N14 C66 C69 114.4(5)
C67 C66 C69 120.0(5)
N16 C67 C66 120.3(5)
N16 C67 H67 119.8
C66 C67 H67 119.8
N16 C68 N15 130.5(5)
N16 C68 C71 112.4(5)
N15 C68 C71 116.7(5)
N15 C69 C66 113.1(5)
N15 C69 Ir3 132.6(4)
C66 C69 Ir3 114.3(4)
N13 C70 H70A 109.5
N13 C70 H70B 109.5
H70A C70 H70B 109.5
N13 C70 H70C 109.5
H70A C70 H70C 109.5
H70B C70 H70C 109.5
F16 C71 F15 109.3(5)
F16 C71 F17 109.6(4)
F15 C71 F17 107.9(5)
F16 C71 C68 109.3(5)
F15 C71 C68 110.8(5)
F17 C71 C68 109.9(5)
N17 C72 C73 120.9(5)
N17 C72 H72 119.5
C73 C72 H72 119.5
C74 C73 C72 120.0(6)
C74 C73 H73 120.0
C72 C73 H73 120.0
C75 C74 C73 119.8(6)
C75 C74 H74 120.1
C73 C74 H74 120.1
C74 C75 C76 119.6(6)
C74 C75 H75 120.2
C76 C75 H75 120.2
C75 C76 N17 121.0(6)
C75 C76 C77 127.4(6)
N17 C76 C77 111.6(5)
C78 C77 C82 119.0(5)
C78 C77 C76 122.8(6)
C82 C77 C76 118.1(5)
F18 C78 C79 115.0(5)
F18 C78 C77 122.6(5)
C79 C78 C77 122.4(6)
C78 C79 C80 118.1(6)
C78 C79 H79 121.0
C80 C79 H79 121.0
F19 C80 C81 121.1(5)
F19 C80 C79 118.4(5)
C81 C80 C79 120.5(5)
C80 C81 C82 120.3(5)
C80 C81 H81 119.9
C82 C81 H81 119.9
C77 C82 C81 119.7(5)
C77 C82 Ir3 113.8(3)
C81 C82 Ir3 126.5(4)
N18 C83 C84 120.9(6)
N18 C83 H83 119.6
C84 C83 H83 119.6
C85 C84 C83 117.9(7)
C85 C84 H84 121.1
C83 C84 H84 121.1
C86 C85 C84 121.9(6)
C86 C85 H85 119.0
C84 C85 H85 119.0
C85 C86 C87 119.8(6)
C85 C86 H86 120.1
C87 C86 H86 120.1
C86 C87 N18 119.6(6)
C86 C87 C88 127.7(5)
N18 C87 C88 112.6(5)
C89 C88 C93 119.9(6)
C89 C88 C87 124.5(6)
C93 C88 C87 115.7(5)
C90 C89 F20 121.9(5)
C90 C89 C88 120.5(6)
F20 C89 C88 117.6(6)
C89 C90 C91 119.2(6)
C89 C90 H90 120.4
C91 C90 H90 120.4
F21 C91 C92 125.6(6)
F21 C91 C90 113.1(6)
C92 C91 C90 121.0(6)
C91 C92 C93 120.4(6)
C91 C92 H92 119.8
C93 C92 H92 119.8
C88 C93 C92 119.0(5)
C88 C93 Ir3 115.1(4)
C92 C93 Ir3 125.8(4)
N6 Ir1 C1 94.95(15)
N6 Ir1 C31 80.42(16)
C1 Ir1 C31 171.8(2)
N6 Ir1 C7 89.43(16)
C1 Ir1 C7 78.0(2)
C31 Ir1 C7 95.1(2)
N6 Ir1 N5 171.62(18)
C1 Ir1 N5 92.08(15)
C31 Ir1 N5 93.13(16)
C7 Ir1 N5 96.51(16)
N6 Ir1 C20 94.25(16)
C1 Ir1 C20 99.6(2)
C31 Ir1 C20 87.6(2)
C7 Ir1 C20 175.8(2)
N5 Ir1 C20 80.05(16)
N12 Ir2 C62 79.26(15)
N12 Ir2 N11 169.82(18)
C62 Ir2 N11 92.32(15)
N12 Ir2 C32 98.57(15)
C62 Ir2 C32 173.9(2)
N11 Ir2 C32 90.36(15)
N12 Ir2 C51 93.48(16)
C62 Ir2 C51 88.5(2)
N11 Ir2 C51 80.47(17)
C32 Ir2 C51 97.4(2)
N12 Ir2 C38 89.97(15)
C62 Ir2 C38 96.2(2)
N11 Ir2 C38 96.67(15)
C32 Ir2 C38 78.1(2)
C51 Ir2 C38 174.7(2)
C93 Ir3 N18 79.9(2)
C93 Ir3 C69 93.26(16)
N18 Ir3 C69 92.33(16)
C93 Ir3 N17 92.5(2)
N18 Ir3 N17 168.07(19)
C69 Ir3 N17 97.30(16)
C93 Ir3 C63 169.83(16)
N18 Ir3 C63 93.91(14)
C69 Ir3 C63 78.8(2)
N17 Ir3 C63 94.85(15)
C93 Ir3 C82 87.6(2)
N18 Ir3 C82 92.5(2)
C69 Ir3 C82 175.21(16)
N17 Ir3 C82 77.9(2)
C63 Ir3 C82 100.79(16)
C1 N1 C2 112.7(3)
C1 N1 C8 124.4(3)
C2 N1 C8 122.9(3)
C1 N2 C4 117.2(3)
C1 N2 C3 114.7(3)
C4 N2 C3 127.6(3)
C6 N3 C7 115.8(4)
C6 N4 C5 114.1(4)
C10 N5 C14 119.4(3)
C10 N5 Ir1 123.9(3)
C14 N5 Ir1 116.7(3)
C25 N6 C21 118.5(3)
C25 N6 Ir1 118.0(3)
C21 N6 Ir1 123.4(3)
C32 N7 C33 110.0(3)
C32 N7 C39 126.9(3)
C33 N7 C39 123.1(3)
C35 N8 C32 117.3(4)
C35 N8 C34 128.0(4)
C32 N8 C34 114.7(4)
C38 N9 C37 113.9(4)
C36 N10 C37 115.2(4)
C41 N11 C45 120.2(3)
C41 N11 Ir2 122.9(3)
C45 N11 Ir2 116.9(3)
C56 N12 C52 120.8(3)
C56 N12 Ir2 116.7(3)
C52 N12 Ir2 122.4(3)
C63 N13 C64 110.8(3)
C63 N13 C70 124.7(3)
C64 N13 C70 124.3(4)
C65 N14 C63 111.6(3)
C65 N14 C66 132.7(4)
C63 N14 C66 115.7(3)
C68 N15 C69 119.3(4)
C68 N16 C67 116.2(4)
C72 N17 C76 118.6(4)
C72 N17 Ir3 123.1(3)
C76 N17 Ir3 118.3(3)
C83 N18 C87 119.9(5)
C83 N18 Ir3 123.5(4)
C87 N18 Ir3 116.5(4)
H1X O1W H1Y 109.5
H2X O2W H2Y 109.5
H3X O3W H3Y 109.5
Cl2 C94 Cl1 109.2(15)
Cl2 C94 H94A 109.8
Cl1 C94 H94A 109.8
Cl2 C94 H94B 109.8
Cl1 C94 H94B 109.8
H94A C94 H94B 108.3
Cl4 C95 Cl3 111.7(13)
Cl4 C95 H95A 109.3
Cl3 C95 H95A 109.3
Cl4 C95 H95B 109.3
Cl3 C95 H95B 109.3
H95A C95 H95B 107.9
Cl6 C96 Cl5 117.5(11)
Cl6 C96 H96A 107.9
Cl5 C96 H96A 107.9
Cl6 C96 H96B 107.9
Cl5 C96 H96B 107.9
H96A C96 H96B 107.2

loop_
_geom_bond_atom_site_label_1
_geom_bond_atom_site_label_2
_geom_bond_distance
C1 N1 1.347(5)
C1 N2 1.353(5)
C1 Ir1 2.050(5)
C2 C3 1.335(8)
C2 N1 1.439(6)
C2 H2 0.9300
C3 N2 1.435(6)
C3 H3 0.9300
C4 C5 1.350(8)
C4 C7 1.406(8)
C4 N2 1.419(6)
C5 N4 1.367(6)
C5 H5 0.9300
C6 N3 1.302(5)
C6 N4 1.330(6)
C6 C9 1.477(9)
C7 N3 1.393(6)
C7 Ir1 2.056(6)
C8 N1 1.475(6)
C8 H8A 0.9600
C8 H8B 0.9600
C8 H8C 0.9600
C9 F1 1.207(6)
C9 F3 1.212(6)
C9 F2 1.353(6)
C10 N5 1.383(6)
C10 C11 1.390(8)
C10 H10 0.9300
C11 C12 1.376(8)
C11 H11 0.9300
C12 C13 1.371(8)
C12 H12 0.9300
C13 C14 1.390(8)
C13 H13 0.9300
C14 N5 1.392(6)
C14 C15 1.522(8)
C15 C20 1.382(8)
C15 C16 1.415(8)
C16 F4 1.372(6)
C16 C17 1.394(8)
C17 C18 1.364(8)
C17 H17 0.9300
C18 F5 1.274(6)
C18 C19 1.430(8)
C19 C20 1.369(8)
C19 H19 0.9300
C20 Ir1 2.077(6)
C21 N6 1.392(6)
C21 C22 1.410(8)
C21 H21 0.9300
C22 C23 1.373(9)
C22 H22 0.9300
C23 C24 1.391(8)
C23 H23 0.9300
C24 C25 1.404(8)
C24 H24 0.9300
C25 N6 1.372(6)
C25 C26 1.518(8)
C26 C31 1.369(8)
C26 C27 1.401(8)
C27 C28 1.365(8)
C27 F6 1.381(6)
C28 C29 1.399(9)
C28 H28 0.9300
C29 F7 1.298(6)
C29 C30 1.387(8)
C30 C31 1.387(8)
C30 H30 0.9300
C31 Ir1 2.053(5)
C32 N8 1.337(6)
C32 N7 1.385(6)
C32 Ir2 2.068(6)
C33 C34 1.347(8)
C33 N7 1.392(6)
C33 H33 0.9300
C34 N8 1.435(6)
C34 H34 0.9300
C35 N8 1.331(6)
C35 C36 1.379(8)
C35 C38 1.476(8)
C36 N10 1.324(6)
C36 H36 0.9300
C37 N10 1.346(6)
C37 N9 1.395(6)
C37 C40 1.473(9)
C38 N9 1.286(6)
C38 Ir2 2.110(6)
C39 N7 1.538(6)
C39 H39A 0.9600
C39 H39B 0.9600
C39 H39C 0.9600
C40 F9 1.290(6)
C40 F10 1.314(6)
C40 F8 1.359(6)
C41 N11 1.390(6)
C41 C42 1.402(7)
C41 H41 0.9300
C42 C43 1.366(9)
C42 H42 0.9300
C43 C44 1.390(9)
C43 H43 0.9300
C44 C45 1.405(8)
C44 H44 0.9300
C45 N11 1.393(6)
C45 C46 1.494(8)
C46 C47 1.364(8)
C46 C51 1.403(8)
C47 C48 1.383(9)
C47 F11 1.396(6)
C48 C49 1.366(9)
C48 H48 0.9300
C49 F12 1.294(6)
C49 C50 1.401(8)
C50 C51 1.370(8)
C50 H50 0.9300
C51 Ir2 2.069(6)
C52 N12 1.376(6)
C52 C53 1.401(7)
C52 H52 0.9300
C53 C54 1.369(8)
C53 H53 0.9300
C54 C55 1.375(8)
C54 H54 0.9300
C55 C56 1.413(8)
C55 H55 0.9300
C56 N12 1.376(6)
C56 C57 1.431(8)
C57 C58 1.392(8)
C57 C62 1.402(7)
C58 F13 1.361(6)
C58 C59 1.384(8)
C59 C60 1.369(9)
C59 H59 0.9300
C60 F14 1.331(6)
C60 C61 1.379(8)
C61 C62 1.392(8)
C61 H61 0.9300
C62 Ir2 2.043(6)
C63 N13 1.344(6)
C63 N14 1.379(6)
C63 Ir3 2.069(5)
C64 C65 1.341(8)
C64 N13 1.392(6)
C64 H64 0.9300
C65 N14 1.358(6)
C65 H65 0.9300
C66 N14 1.405(6)
C66 C67 1.423(8)
C66 C69 1.467(8)
C67 N16 1.296(6)
C67 H67 0.9300
C68 N16 1.270(6)
C68 N15 1.322(6)
C68 C71 1.500(9)
C69 N15 1.345(6)
C69 Ir3 2.045(6)
C70 N13 1.535(6)
C70 H70A 0.9600
C70 H70B 0.9600
C70 H70C 0.9600
C71 F16 1.320(6)
C71 F15 1.329(7)
C71 F17 1.338(6)
C72 N17 1.365(6)
C72 C73 1.391(8)
C72 H72 0.9300
C73 C74 1.384(8)
C73 H73 0.9300
C74 C75 1.374(8)
C74 H74 0.9300
C75 C76 1.383(8)
C75 H75 0.9300
C76 N17 1.395(6)
C76 C77 1.445(8)
C77 C78 1.383(8)
C77 C82 1.383(6)
C78 F18 1.325(6)
C78 C79 1.365(8)
C79 C80 1.413(8)
C79 H79 0.9300
C80 F19 1.325(6)
C80 C81 1.363(6)
C81 C82 1.398(8)
C81 H81 0.9300
C82 Ir3 2.097(6)
C83 N18 1.381(8)
C83 C84 1.409(8)
C83 H83 0.9300
C84 C85 1.391(9)
C84 H84 0.9300
C85 C86 1.374(8)
C85 H85 0.9300
C86 C87 1.393(8)
C86 H86 0.9300
C87 N18 1.401(7)
C87 C88 1.458(9)
C88 C89 1.389(8)
C88 C93 1.399(8)
C89 C90 1.380(9)
C89 F20 1.385(7)
C90 C91 1.397(9)
C90 H90 0.9300
C91 F21 1.292(7)
C91 C92 1.357(8)
C92 C93 1.403(8)
C92 H92 0.9300
C93 Ir3 2.023(6)
Ir1 N6 2.006(5)
Ir1 N5 2.062(5)
Ir2 N12 2.037(4)
Ir2 N11 2.055(4)
Ir3 N18 2.030(5)
Ir3 N17 2.057(4)
O1W H1X 0.8500
O1W H1Y 0.8501
O2W H2X 0.8500
O2W H2Y 0.8499
O3W H3X 0.8501
O3W H3Y 0.8499
C94 Cl2 1.73(2)
C94 Cl1 1.86(2)
C94 H94A 0.9700
C94 H94B 0.9700
C95 Cl4 1.75(2)
C95 Cl3 1.77(2)
C95 H95A 0.9700
C95 H95B 0.9700
C96 Cl6 1.646(18)
C96 Cl5 1.756(18)
C96 H96A 0.9700
C96 H96B 0.9700

loop_
_geom_torsion_atom_site_label_1
_geom_torsion_atom_site_label_2
_geom_torsion_atom_site_label_3
_geom_torsion_atom_site_label_4
_geom_torsion
N1 C2 C3 N2 1.6(6)
C7 C4 C5 N4 -1.6(9)
N2 C4 C5 N4 179.6(4)
C5 C4 C7 N3 1.2(8)
N2 C4 C7 N3 -179.9(4)
C5 C4 C7 Ir1 178.6(5)
N2 C4 C7 Ir1 -2.4(6)
N3 C6 C9 F1 -154.1(5)
N4 C6 C9 F1 27.3(8)
N3 C6 C9 F3 -11.6(8)
N4 C6 C9 F3 169.7(4)
N3 C6 C9 F2 91.5(6)
N4 C6 C9 F2 -87.2(5)
N5 C10 C11 C12 1.3(8)
C10 C11 C12 C13 -1.2(9)
C11 C12 C13 C14 1.2(9)
C12 C13 C14 N5 -1.3(9)
C12 C13 C14 C15 -176.8(6)
C13 C14 C15 C20 177.4(6)
N5 C14 C15 C20 1.7(7)
C13 C14 C15 C16 0.7(10)
N5 C14 C15 C16 -174.9(5)
C20 C15 C16 F4 179.1(5)
C14 C15 C16 F4 -4.3(8)
C20 C15 C16 C17 -1.3(9)
C14 C15 C16 C17 175.2(5)
F4 C16 C17 C18 -179.7(5)
C15 C16 C17 C18 0.7(9)
C16 C17 C18 F5 179.9(5)
C16 C17 C18 C19 0.8(9)
F5 C18 C19 C20 179.1(5)
C17 C18 C19 C20 -1.9(9)
C18 C19 C20 C15 1.3(8)
C18 C19 C20 Ir1 -176.4(4)
C16 C15 C20 C19 0.3(9)
C14 C15 C20 C19 -176.5(5)
C16 C15 C20 Ir1 178.2(4)
C14 C15 C20 Ir1 1.4(7)
N6 C21 C22 C23 -3.1(10)
C21 C22 C23 C24 6.4(11)
C22 C23 C24 C25 -6.2(10)
C23 C24 C25 N6 2.6(9)
C23 C24 C25 C26 179.0(6)
N6 C25 C26 C31 4.4(7)
C24 C25 C26 C31 -172.3(6)
N6 C25 C26 C27 -179.6(5)
C24 C25 C26 C27 3.6(10)
C31 C26 C27 C28 -4.2(10)
C25 C26 C27 C28 -180.0(6)
C31 C26 C27 F6 -177.4(5)
C25 C26 C27 F6 6.8(9)
F6 C27 C28 C29 175.6(5)
C26 C27 C28 C29 2.3(10)
C27 C28 C29 F7 -179.0(5)
C27 C28 C29 C30 0.3(10)
F7 C29 C30 C31 177.9(5)
C28 C29 C30 C31 -1.3(9)
C27 C26 C31 C30 3.2(9)
C25 C26 C31 C30 179.3(5)
C27 C26 C31 Ir1 177.0(5)
C25 C26 C31 Ir1 -6.9(7)
C29 C30 C31 C26 -0.5(9)
C29 C30 C31 Ir1 -173.4(5)
N7 C33 C34 N8 -0.5(5)
N8 C35 C36 N10 -178.8(4)
C38 C35 C36 N10 7.0(8)
N8 C35 C38 N9 -178.2(4)
C36 C35 C38 N9 -3.5(8)
N8 C35 C38 Ir2 4.2(6)
C36 C35 C38 Ir2 178.8(4)
N10 C37 C40 F9 133.4(5)
N9 C37 C40 F9 -43.7(7)
N10 C37 C40 F10 10.3(8)
N9 C37 C40 F10 -166.8(4)
N10 C37 C40 F8 -110.8(5)
N9 C37 C40 F8 72.1(6)
N11 C41 C42 C43 -0.8(9)
C41 C42 C43 C44 2.1(10)
C42 C43 C44 C45 -2.5(9)
C43 C44 C45 N11 1.5(8)
C43 C44 C45 C46 -179.8(6)
N11 C45 C46 C47 177.1(5)
C44 C45 C46 C47 -1.7(10)
N11 C45 C46 C51 -3.6(7)
C44 C45 C46 C51 177.6(6)
C51 C46 C47 C48 -1.1(9)
C45 C46 C47 C48 178.2(6)
C51 C46 C47 F11 -177.6(5)
C45 C46 C47 F11 1.7(9)
C46 C47 C48 C49 0.7(10)
F11 C47 C48 C49 177.4(5)
C47 C48 C49 F12 179.2(5)
C47 C48 C49 C50 0.7(10)
F12 C49 C50 C51 179.8(5)
C48 C49 C50 C51 -1.8(9)
C49 C50 C51 C46 1.5(9)
C49 C50 C51 Ir2 177.8(4)
C47 C46 C51 C50 -0.1(9)
C45 C46 C51 C50 -179.4(5)
C47 C46 C51 Ir2 -176.8(5)
C45 C46 C51 Ir2 3.9(7)
N12 C52 C53 C54 1.6(9)
C52 C53 C54 C55 -1.1(10)
C53 C54 C55 C56 1.3(10)
C54 C55 C56 N12 -2.0(9)
C54 C55 C56 C57 178.7(6)
N12 C56 C57 C58 -178.5(5)
C55 C56 C57 C58 0.8(10)
N12 C56 C57 C62 -1.0(7)
C55 C56 C57 C62 178.3(6)
C62 C57 C58 F13 179.0(5)
C56 C57 C58 F13 -3.6(9)
C62 C57 C58 C59 3.4(9)
C56 C57 C58 C59 -179.2(6)
F13 C58 C59 C60 -178.8(5)
C57 C58 C59 C60 -3.0(9)
C58 C59 C60 F14 -179.0(5)
C58 C59 C60 C61 1.6(9)
F14 C60 C61 C62 -179.9(5)
C59 C60 C61 C62 -0.5(9)
C60 C61 C62 C57 0.8(9)
C60 C61 C62 Ir2 -175.0(4)
C58 C57 C62 C61 -2.3(8)
C56 C57 C62 C61 -179.9(5)
C58 C57 C62 Ir2 174.1(5)
C56 C57 C62 Ir2 -3.5(7)
N13 C64 C65 N14 -0.8(6)
N14 C66 C67 N16 172.3(4)
C69 C66 C67 N16 -5.6(9)
N14 C66 C69 N15 -177.2(4)
C67 C66 C69 N15 0.9(8)
N14 C66 C69 Ir3 4.6(6)
C67 C66 C69 Ir3 -177.3(4)
N16 C68 C71 F16 103.9(5)
N15 C68 C71 F16 -82.0(6)
N16 C68 C71 F15 -135.6(5)
N15 C68 C71 F15 38.6(7)
N16 C68 C71 F17 -16.4(7)
N15 C68 C71 F17 157.7(4)
N17 C72 C73 C74 -0.6(8)
C72 C73 C74 C75 1.7(9)
C73 C74 C75 C76 -2.9(9)
C74 C75 C76 N17 3.0(9)
C74 C75 C76 C77 -177.1(6)
C75 C76 C77 C78 -0.9(10)
N17 C76 C77 C78 179.0(5)
C75 C76 C77 C82 -177.8(6)
N17 C76 C77 C82 2.0(7)
C82 C77 C78 F18 178.2(4)
C76 C77 C78 F18 1.2(9)
C82 C77 C78 C79 -3.6(9)
C76 C77 C78 C79 179.5(6)
F18 C78 C79 C80 179.6(5)
C77 C78 C79 C80 1.2(10)
C78 C79 C80 F19 178.5(5)
C78 C79 C80 C81 0.5(9)
F19 C80 C81 C82 -177.8(4)
C79 C80 C81 C82 0.1(7)
C78 C77 C82 C81 4.1(6)
C76 C77 C82 C81 -178.8(4)
C78 C77 C82 Ir3 -175.3(4)
C76 C77 C82 Ir3 1.7(6)
C80 C81 C82 C77 -2.5(8)
C80 C81 C82 Ir3 176.9(3)
N18 C83 C84 C85 -0.7(10)
C83 C84 C85 C86 -0.2(10)
C84 C85 C86 C87 -0.5(10)
C85 C86 C87 N18 2.0(9)
C85 C86 C87 C88 178.0(6)
C86 C87 C88 C89 3.7(10)
N18 C87 C88 C89 179.9(5)
C86 C87 C88 C93 -177.1(6)
N18 C87 C88 C93 -0.9(7)
C93 C88 C89 C90 0.0(9)
C87 C88 C89 C90 179.1(5)
C93 C88 C89 F20 -180.0(5)
C87 C88 C89 F20 -0.9(9)
F20 C89 C90 C91 -179.7(5)
C88 C89 C90 C91 0.3(9)
C89 C90 C91 F21 -175.8(5)
C89 C90 C91 C92 -0.8(9)
F21 C91 C92 C93 175.3(5)
C90 C91 C92 C93 1.0(9)
C89 C88 C93 C92 0.2(8)
C87 C88 C93 C92 -179.0(5)
C89 C88 C93 Ir3 -176.3(4)
C87 C88 C93 Ir3 4.5(7)
C91 C92 C93 C88 -0.7(9)
C91 C92 C93 Ir3 175.4(4)
N1 C1 Ir1 N6 -84.4(6)
N2 C1 Ir1 N6 90.1(3)
N1 C1 Ir1 C31 -139.6(14)
N2 C1 Ir1 C31 34.9(18)
N1 C1 Ir1 C7 -172.7(6)
N2 C1 Ir1 C7 1.7(3)
N1 C1 Ir1 N5 91.0(6)
N2 C1 Ir1 N5 -94.5(3)
N1 C1 Ir1 C20 10.8(6)
N2 C1 Ir1 C20 -174.8(3)
C26 C31 Ir1 N6 5.4(4)
C30 C31 Ir1 N6 178.7(5)
C26 C31 Ir1 C1 61.5(18)
C30 C31 Ir1 C1 -125.2(15)
C26 C31 Ir1 C7 94.0(5)
C30 C31 Ir1 C7 -92.7(5)
C26 C31 Ir1 N5 -169.2(5)
C30 C31 Ir1 N5 4.1(5)
C26 C31 Ir1 C20 -89.3(5)
C30 C31 Ir1 C20 84.0(5)
N3 C7 Ir1 N6 82.3(4)
C4 C7 Ir1 N6 -94.7(4)
N3 C7 Ir1 C1 177.4(5)
C4 C7 Ir1 C1 0.5(4)
N3 C7 Ir1 C31 1.9(5)
C4 C7 Ir1 C31 -175.0(5)
N3 C7 Ir1 N5 -91.8(4)
C4 C7 Ir1 N5 91.2(4)
N3 C7 Ir1 C20 -126(3)
C4 C7 Ir1 C20 57(3)
C19 C20 Ir1 N6 1.2(5)
C15 C20 Ir1 N6 -176.6(4)
C19 C20 Ir1 C1 -94.6(5)
C15 C20 Ir1 C1 87.7(5)
C19 C20 Ir1 C31 81.4(5)
C15 C20 Ir1 C31 -96.4(5)
C19 C20 Ir1 C7 -150(3)
C15 C20 Ir1 C7 32(3)
C19 C20 Ir1 N5 175.0(5)
C15 C20 Ir1 N5 -2.8(4)
C61 C62 Ir2 N12 -179.2(5)
C57 C62 Ir2 N12 4.7(4)
C61 C62 Ir2 N11 6.5(5)
C57 C62 Ir2 N11 -169.5(4)
C61 C62 Ir2 C32 -110(2)
C57 C62 Ir2 C32 74(2)
C61 C62 Ir2 C51 86.9(5)
C57 C62 Ir2 C51 -89.1(4)
C61 C62 Ir2 C38 -90.4(5)
C57 C62 Ir2 C38 93.5(4)
N8 C32 Ir2 N12 93.5(3)
N7 C32 Ir2 N12 -92.2(5)
N8 C32 Ir2 C62 25(2)
N7 C32 Ir2 C62 -160.9(17)
N8 C32 Ir2 N11 -91.4(3)
N7 C32 Ir2 N11 83.0(5)
N8 C32 Ir2 C51 -171.8(4)
N7 C32 Ir2 C51 2.5(6)
N8 C32 Ir2 C38 5.3(3)
N7 C32 Ir2 C38 179.7(6)
C50 C51 Ir2 N12 9.5(5)
C46 C51 Ir2 N12 -174.0(4)
C50 C51 Ir2 C62 88.6(5)
C46 C51 Ir2 C62 -94.9(4)
C50 C51 Ir2 N11 -178.8(5)
C46 C51 Ir2 N11 -2.3(4)
C50 C51 Ir2 C32 -89.7(5)
C46 C51 Ir2 C32 86.9(4)
C50 C51 Ir2 C38 -121(2)
C46 C51 Ir2 C38 56(3)
N9 C38 Ir2 N12 79.0(4)
C35 C38 Ir2 N12 -103.5(4)
N9 C38 Ir2 C62 -0.2(5)
C35 C38 Ir2 C62 177.3(4)
N9 C38 Ir2 N11 -93.3(4)
C35 C38 Ir2 N11 84.2(4)
N9 C38 Ir2 C32 177.7(5)
C35 C38 Ir2 C32 -4.8(4)
N9 C38 Ir2 C51 -151(2)
C35 C38 Ir2 C51 27(3)
C88 C93 Ir3 N18 -4.8(4)
C92 C93 Ir3 N18 179.1(5)
C88 C93 Ir3 C69 -96.6(4)
C92 C93 Ir3 C69 87.3(5)
C88 C93 Ir3 N17 166.0(4)
C92 C93 Ir3 N17 -10.2(5)
C88 C93 Ir3 C63 -57.8(12)
C92 C93 Ir3 C63 126.0(9)
C88 C93 Ir3 C82 88.2(4)
C92 C93 Ir3 C82 -88.0(5)
N15 C69 Ir3 C93 -9.7(5)
C66 C69 Ir3 C93 168.1(4)
N15 C69 Ir3 N18 -89.7(5)
C66 C69 Ir3 N18 88.1(4)
N15 C69 Ir3 N17 83.3(5)
C66 C69 Ir3 N17 -98.9(4)
N15 C69 Ir3 C63 176.8(5)
C66 C69 Ir3 C63 -5.4(4)
N15 C69 Ir3 C82 91(2)
C66 C69 Ir3 C82 -92(2)
N13 C63 Ir3 C93 139.8(10)
N14 C63 Ir3 C93 -33.8(11)
N13 C63 Ir3 N18 87.7(5)
N14 C63 Ir3 N18 -85.8(3)
N14 C63 Ir3 C69 5.8(3)
N13 C63 Ir3 N17 -84.1(5)
N14 C63 Ir3 N17 102.3(3)
N13 C63 Ir3 C82 -5.5(5)
N14 C63 Ir3 C82 -179.1(3)
C77 C82 Ir3 C93 89.7(4)
C81 C82 Ir3 C93 -89.7(5)
C77 C82 Ir3 N18 169.5(3)
C81 C82 Ir3 N18 -9.9(5)
C77 C82 Ir3 C69 -11(2)
C81 C82 Ir3 C69 170(2)
C77 C82 Ir3 N17 -3.3(3)
C81 C82 Ir3 N17 177.3(5)
C77 C82 Ir3 C63 -96.0(3)
C81 C82 Ir3 C63 84.6(5)
N2 C1 N1 C2 1.0(5)
Ir1 C1 N1 C2 175.9(5)
N2 C1 N1 C8 -177.1(4)
Ir1 C1 N1 C8 -2.2(8)
C3 C2 N1 C1 -1.8(6)
C3 C2 N1 C8 176.4(4)
N1 C1 N2 C4 172.8(3)
Ir1 C1 N2 C4 -3.7(5)
N1 C1 N2 C3 0.1(5)
Ir1 C1 N2 C3 -176.4(3)
C5 C4 N2 C1 -177.0(5)
C7 C4 N2 C1 4.0(6)
C5 C4 N2 C3 -5.4(7)
C7 C4 N2 C3 175.6(4)
C2 C3 N2 C1 -1.2(6)
C2 C3 N2 C4 -173.0(4)
N4 C6 N3 C7 -6.5(7)
C9 C6 N3 C7 175.2(5)
C4 C7 N3 C6 2.3(6)
Ir1 C7 N3 C6 -174.7(4)
N3 C6 N4 C5 6.1(7)
C9 C6 N4 C5 -175.6(4)
C4 C5 N4 C6 -1.5(7)
C11 C10 N5 C14 -1.4(7)
C11 C10 N5 Ir1 -179.6(4)
C13 C14 N5 C10 1.4(7)
C15 C14 N5 C10 177.5(4)
C13 C14 N5 Ir1 179.8(4)
C15 C14 N5 Ir1 -4.1(5)
N6 Ir1 N5 C10 -130.3(11)
C1 Ir1 N5 C10 82.8(3)
C31 Ir1 N5 C10 -90.9(3)
C7 Ir1 N5 C10 4.5(3)
C20 Ir1 N5 C10 -177.9(3)
N6 Ir1 N5 C14 51.5(14)
C1 Ir1 N5 C14 -95.5(3)
C31 Ir1 N5 C14 90.9(3)
C7 Ir1 N5 C14 -173.7(3)
C20 Ir1 N5 C14 3.9(3)
C24 C25 N6 C21 0.5(7)
C26 C25 N6 C21 -176.4(4)
C24 C25 N6 Ir1 177.2(4)
C26 C25 N6 Ir1 0.3(5)
C22 C21 N6 C25 -0.3(8)
C22 C21 N6 Ir1 -176.8(4)
C1 Ir1 N6 C25 -176.2(3)
C31 Ir1 N6 C25 -3.0(3)
C7 Ir1 N6 C25 -98.3(3)
N5 Ir1 N6 C25 36.9(14)
C20 Ir1 N6 C25 83.8(3)
C1 Ir1 N6 C21 0.4(4)
C31 Ir1 N6 C21 173.5(4)
C7 Ir1 N6 C21 78.3(4)
N5 Ir1 N6 C21 -146.5(11)
C20 Ir1 N6 C21 -99.7(4)
N8 C32 N7 C33 -1.2(4)
Ir2 C32 N7 C33 -176.0(5)
N8 C32 N7 C39 179.7(4)
Ir2 C32 N7 C39 4.9(7)
C34 C33 N7 C32 1.1(5)
C34 C33 N7 C39 -179.7(4)
C36 C35 N8 C32 -174.0(5)
C38 C35 N8 C32 0.1(6)
C36 C35 N8 C34 3.9(7)
C38 C35 N8 C34 178.0(4)
N7 C32 N8 C35 179.0(3)
Ir2 C32 N8 C35 -4.7(5)
N7 C32 N8 C34 0.9(5)
Ir2 C32 N8 C34 177.1(3)
C33 C34 N8 C35 -178.1(4)
C33 C34 N8 C32 -0.2(5)
C35 C38 N9 C37 0.4(6)
Ir2 C38 N9 C37 177.6(4)
N10 C37 N9 C38 -0.5(7)
C40 C37 N9 C38 176.2(5)
C35 C36 N10 C37 -6.9(7)
N9 C37 N10 C36 3.6(7)
C40 C37 N10 C36 -173.0(5)
C42 C41 N11 C45 -0.1(8)
C42 C41 N11 Ir2 179.1(4)
C44 C45 N11 C41 -0.2(7)
C46 C45 N11 C41 -179.1(4)
C44 C45 N11 Ir2 -179.5(4)
C46 C45 N11 Ir2 1.6(5)
N12 Ir2 N11 C41 -124.9(10)
C62 Ir2 N11 C41 -90.9(4)
C32 Ir2 N11 C41 83.6(4)
C51 Ir2 N11 C41 -179.0(4)
C38 Ir2 N11 C41 5.6(4)
N12 Ir2 N11 C45 54.4(13)
C62 Ir2 N11 C45 88.3(3)
C32 Ir2 N11 C45 -97.1(3)
C51 Ir2 N11 C45 0.3(3)
C38 Ir2 N11 C45 -175.2(3)
C55 C56 N12 C52 2.6(7)
C57 C56 N12 C52 -178.0(5)
C55 C56 N12 Ir2 -174.2(4)
C57 C56 N12 Ir2 5.2(6)
C53 C52 N12 C56 -2.4(7)
C53 C52 N12 Ir2 174.2(4)
C62 Ir2 N12 C56 -5.5(3)
N11 Ir2 N12 C56 29.1(13)
C32 Ir2 N12 C56 -179.7(3)
C51 Ir2 N12 C56 82.2(3)
C38 Ir2 N12 C56 -101.8(3)
C62 Ir2 N12 C52 177.8(4)
N11 Ir2 N12 C52 -147.6(9)
C32 Ir2 N12 C52 3.5(4)
C51 Ir2 N12 C52 -94.5(3)
C38 Ir2 N12 C52 81.5(4)
N14 C63 N13 C64 -1.0(4)
Ir3 C63 N13 C64 -175.1(5)
N14 C63 N13 C70 174.5(4)
Ir3 C63 N13 C70 0.4(7)
C65 C64 N13 C63 1.1(6)
C65 C64 N13 C70 -174.3(4)
C64 C65 N14 C63 0.2(6)
C64 C65 N14 C66 -178.4(4)
N13 C63 N14 C65 0.5(4)
Ir3 C63 N14 C65 176.2(3)
N13 C63 N14 C66 179.3(3)
Ir3 C63 N14 C66 -5.0(5)
C67 C66 N14 C65 0.7(8)
C69 C66 N14 C65 178.7(4)
C67 C66 N14 C63 -177.8(5)
C69 C66 N14 C63 0.2(6)
N16 C68 N15 C69 -8.8(8)
C71 C68 N15 C69 178.2(5)
C66 C69 N15 C68 5.4(6)
Ir3 C69 N15 C68 -176.8(4)
N15 C68 N16 C67 3.9(8)
C71 C68 N16 C67 177.1(5)
C66 C67 N16 C68 3.4(7)
C73 C72 N17 C76 0.6(7)
C73 C72 N17 Ir3 -175.8(4)
C75 C76 N17 C72 -1.8(7)
C77 C76 N17 C72 178.3(4)
C75 C76 N17 Ir3 174.8(5)
C77 C76 N17 Ir3 -5.1(6)
C93 Ir3 N17 C72 94.2(3)
N18 Ir3 N17 C72 144.1(8)
C69 Ir3 N17 C72 0.6(3)
C63 Ir3 N17 C72 -78.8(3)
C82 Ir3 N17 C72 -178.8(4)
C93 Ir3 N17 C76 -82.3(3)
N18 Ir3 N17 C76 -32.3(11)
C69 Ir3 N17 C76 -175.9(3)
C63 Ir3 N17 C76 104.8(3)
C82 Ir3 N17 C76 4.7(3)
C84 C83 N18 C87 2.2(9)
C84 C83 N18 Ir3 -173.8(5)
C86 C87 N18 C83 -2.8(8)
C88 C87 N18 C83 -179.4(5)
C86 C87 N18 Ir3 173.4(4)
C88 C87 N18 Ir3 -3.2(6)
C93 Ir3 N18 C83 -179.5(5)
C69 Ir3 N18 C83 -86.6(5)
N17 Ir3 N18 C83 129.5(9)
C63 Ir3 N18 C83 -7.7(5)
C82 Ir3 N18 C83 93.3(5)
C93 Ir3 N18 C87 4.4(4)
C69 Ir3 N18 C87 97.3(4)
N17 Ir3 N18 C87 -46.6(11)
C63 Ir3 N18 C87 176.2(4)
C82 Ir3 N18 C87 -82.8(4)
